data_2226801
loop_
_publ_author_name
'Wriedt, Mario'
'Jess, Inke'
'N\"ather, Christian'

_publ_section_title
;
 Diaquabis(selenocyanato-\k<i>N</i>)bis(pyrimidine-\k<i>N</i>)manganese(II)
;
_journal_coeditor_code BV2144
_journal_issue 8
_journal_name_full 'Acta Crystallographica Section E'
_journal_page_first m1014
_journal_page_last m1015
_journal_paper_doi 10.1107/S1600536810028941
_journal_volume 66
_journal_year 2010
_chemical_formula_iupac '[Mn (C N Se)2 (C4 H4 N2)2 (H2 O)2]'
_chemical_formula_moiety 'C10 H12 Mn N6 O2 Se2'
_chemical_formula_sum 'C10 H12 Mn N6 O2 Se2'
_chemical_formula_weight 461.12
_chemical_name_systematic
;
Diaquabis(selenocyanato-\k<i>N</i>)bis(pyrimidine-\k<i>N</i>)manganese(II)
;
_space_group_IT_number 14
_symmetry_cell_setting monoclinic
_symmetry_space_group_name_Hall '-P 2yn'
_symmetry_space_group_name_H-M 'P 1 21/n 1'
_atom_sites_solution_hydrogens geom
_atom_sites_solution_primary direct
_atom_sites_solution_secondary difmap
_audit_creation_method SHELXL-97
_cell_angle_alpha 90.00
_cell_angle_beta 111.505(8)
_cell_angle_gamma 90.00
_cell_formula_units_Z 2
_cell_length_a 9.2402(7)
_cell_length_b 9.6012(6)
_cell_length_c 10.2099(8)
_cell_measurement_reflns_used 9472
_cell_measurement_temperature 170(2)
_cell_measurement_theta_max 27.98
_cell_measurement_theta_min 2.55
_cell_volume 842.74(12)
_computing_cell_refinement 'X-AREA (Stoe & Cie, 2008)'
_computing_data_collection 'X-AREA (Stoe & Cie, 2008)'
_computing_data_reduction 'X-AREA (Stoe & Cie, 2008)'
_computing_molecular_graphics 'XP in SHELXTL (Sheldrick, 2008)'
_computing_publication_material 'XCIF in SHELXTL (Sheldrick, 2008)'
_computing_structure_refinement 'SHELXL97 (Sheldrick, 2008)'
_computing_structure_solution 'SHELXS97 (Sheldrick, 2008)'
_diffrn_ambient_temperature 170(2)
_diffrn_measured_fraction_theta_full 0.991
_diffrn_measured_fraction_theta_max 0.991
_diffrn_measurement_device_type 'Stoe IPDS-1'
_diffrn_measurement_method 'Phi scans'
_diffrn_radiation_monochromator graphite
_diffrn_radiation_source 'fine-focus sealed tube'
_diffrn_radiation_type MoK\a
_diffrn_radiation_wavelength 0.71073
_diffrn_reflns_av_R_equivalents 0.0428
_diffrn_reflns_av_sigmaI/netI 0.0252
_diffrn_reflns_limit_h_max 12
_diffrn_reflns_limit_h_min -12
_diffrn_reflns_limit_k_max 12
_diffrn_reflns_limit_k_min -12
_diffrn_reflns_limit_l_max 13
_diffrn_reflns_limit_l_min -13
_diffrn_reflns_number 9472
_diffrn_reflns_theta_full 27.98
_diffrn_reflns_theta_max 27.98
_diffrn_reflns_theta_min 2.55
_diffrn_standards_decay_% 0
_diffrn_standards_interval_time 0
_diffrn_standards_number 0
_exptl_absorpt_coefficient_mu 5.113
_exptl_absorpt_correction_T_max 0.818
_exptl_absorpt_correction_T_min 0.653
_exptl_absorpt_correction_type numerical
_exptl_absorpt_process_details '(X-SHAPE and X-RED32; Stoe & Cie, 2008)'
_exptl_crystal_colour colourless
_exptl_crystal_density_diffrn 1.817
_exptl_crystal_density_method 'not measured'
_exptl_crystal_description block
_exptl_crystal_F_000 446
_exptl_crystal_size_max 0.10
_exptl_crystal_size_mid 0.07
_exptl_crystal_size_min 0.04
_refine_diff_density_max 0.504
_refine_diff_density_min -0.513
_refine_ls_extinction_coef 0.0110(14)
_refine_ls_extinction_expression Fc^*^=kFc[1+0.001xFc^2^\l^3^/sin(2\q)]^-1/4^
_refine_ls_extinction_method 'SHELXL97 (Sheldrick, 2008)'
_refine_ls_goodness_of_fit_ref 1.028
_refine_ls_hydrogen_treatment constr
_refine_ls_matrix_type full
_refine_ls_number_parameters 98
_refine_ls_number_reflns 2024
_refine_ls_number_restraints 0
_refine_ls_restrained_S_all 1.028
_refine_ls_R_factor_all 0.0317
_refine_ls_R_factor_gt 0.0258
_refine_ls_shift/su_max 0.002
_refine_ls_shift/su_mean 0.000
_refine_ls_structure_factor_coef Fsqd
_refine_ls_weighting_details 'calc w=1/[\s^2^(Fo^2^)+(0.0376P)^2^+0.3681P] where P=(Fo^2^+2Fc^2^)/3'
_refine_ls_weighting_scheme calc
_refine_ls_wR_factor_gt 0.0617
_refine_ls_wR_factor_ref 0.0639
_reflns_number_gt 1795
_reflns_number_total 2024
_reflns_threshold_expression I>2sigma(I)
_cod_data_source_file bv2144.cif
_cod_data_source_block I
_cod_original_cell_volume 842.74(11)
_cod_original_sg_symbol_H-M 'P 21/n'
_cod_database_code 2226801
_cod_database_fobs_code 2226801

loop_
_symmetry_equiv_pos_as_xyz
'x, y, z'
'-x+1/2, y+1/2, -z+1/2'
'-x, -y, -z'
'x-1/2, -y-1/2, z-1/2'

loop_
_atom_site_type_symbol
_atom_site_label
_atom_site_fract_x
_atom_site_fract_y
_atom_site_fract_z
_atom_site_U_iso_or_equiv
_atom_site_adp_type
_atom_site_calc_flag
_atom_site_refinement_flags
_atom_site_occupancy
_atom_site_disorder_assembly
_atom_site_disorder_group
Mn Mn1 0.5000 1.0000 0.5000 0.01759(12) Uani d S 1 . .
N N1 0.4202(2) 0.77991(19) 0.54320(18) 0.0208(4) Uani d . 1 . .
N N2 0.3036(2) 0.5623(2) 0.45030(19) 0.0289(4) Uani d . 1 . .
C C1 0.3525(3) 0.6901(3) 0.4381(2) 0.0265(5) Uani d . 1 . .
H H1 0.3380 0.7208 0.3456 0.032 Uiso calc R 1 . .
C C2 0.3267(3) 0.5183(3) 0.5807(2) 0.0298(5) Uani d . 1 . .
H H2 0.2947 0.4271 0.5938 0.036 Uiso calc R 1 . .
C C3 0.3961(3) 0.6023(3) 0.6969(2) 0.0299(5) Uani d . 1 . .
H H3 0.4128 0.5705 0.7894 0.036 Uiso calc R 1 . .
C C4 0.4398(3) 0.7336(2) 0.6731(2) 0.0261(5) Uani d . 1 . .
H H4 0.4856 0.7940 0.7511 0.031 Uiso calc R 1 . .
N N11 0.7272(2) 0.9064(2) 0.5380(2) 0.0300(4) Uani d . 1 . .
C C11 0.8449(2) 0.8544(2) 0.5539(2) 0.0214(4) Uani d . 1 . .
Se Se11 1.02886(3) 0.77302(3) 0.58075(3) 0.02776(10) Uani d . 1 . .
O O1 0.42680(19) 0.94905(18) 0.27927(15) 0.0283(3) Uani d . 1 . .
H H1O1 0.4782 0.9061 0.2392 0.042 Uiso d R 1 . .
H H2O1 0.3448 0.9730 0.2134 0.042 Uiso d R 1 . .

loop_
_atom_site_aniso_label
_atom_site_aniso_U_11
_atom_site_aniso_U_22
_atom_site_aniso_U_33
_atom_site_aniso_U_12
_atom_site_aniso_U_13
_atom_site_aniso_U_23
Mn1 0.0178(2) 0.0179(2) 0.0143(2) 0.00340(15) 0.00258(15) -0.00073(14)
N1 0.0200(8) 0.0227(9) 0.0175(8) -0.0008(7) 0.0044(7) -0.0010(6)
N2 0.0341(10) 0.0270(11) 0.0222(9) -0.0077(8) 0.0061(7) -0.0039(7)
C1 0.0300(11) 0.0291(12) 0.0185(10) -0.0042(9) 0.0068(8) -0.0022(8)
C2 0.0345(12) 0.0246(12) 0.0279(11) -0.0045(9) 0.0086(9) 0.0002(9)
C3 0.0381(12) 0.0285(12) 0.0200(10) -0.0020(10) 0.0070(9) 0.0028(9)
C4 0.0289(11) 0.0253(11) 0.0191(9) -0.0015(9) 0.0030(8) -0.0021(8)
N11 0.0230(9) 0.0297(11) 0.0367(10) 0.0060(8) 0.0101(8) 0.0036(8)
C11 0.0218(9) 0.0218(10) 0.0205(9) -0.0012(8) 0.0078(7) 0.0022(7)
Se11 0.02287(14) 0.02978(16) 0.03597(15) 0.00821(9) 0.01709(10) 0.00904(9)
O1 0.0356(8) 0.0300(9) 0.0136(6) 0.0116(7) 0.0024(6) -0.0026(6)

loop_
_atom_type_symbol
_atom_type_description
_atom_type_scat_dispersion_real
_atom_type_scat_dispersion_imag
_atom_type_scat_source
C C 0.0033 0.0016 'International Tables Vol C Tables 4.2.6.8 and 6.1.1.4'
H H 0.0000 0.0000 'International Tables Vol C Tables 4.2.6.8 and 6.1.1.4'
N N 0.0061 0.0033 'International Tables Vol C Tables 4.2.6.8 and 6.1.1.4'
O O 0.0106 0.0060 'International Tables Vol C Tables 4.2.6.8 and 6.1.1.4'
Mn Mn 0.3368 0.7283 'International Tables Vol C Tables 4.2.6.8 and 6.1.1.4'
Se Se -0.0929 2.2259 'International Tables Vol C Tables 4.2.6.8 and 6.1.1.4'

loop_
_geom_angle_atom_site_label_1
_geom_angle_atom_site_label_2
_geom_angle_atom_site_label_3
_geom_angle_site_symmetry_1
_geom_angle_site_symmetry_3
_geom_angle
_geom_angle_publ_flag
O1 Mn1 O1 . 3_676 180.0 y
O1 Mn1 N11 . . 90.29(7) y
O1 Mn1 N11 3_676 . 89.71(7) y
O1 Mn1 N11 . 3_676 89.71(7) ?
O1 Mn1 N11 3_676 3_676 90.29(7) ?
N11 Mn1 N11 . 3_676 180.0 ?
O1 Mn1 N1 . 3_676 90.44(6) y
O1 Mn1 N1 3_676 3_676 89.56(6) ?
N11 Mn1 N1 . 3_676 93.23(7) y
N11 Mn1 N1 3_676 3_676 86.77(7) y
O1 Mn1 N1 . . 89.56(6) y
O1 Mn1 N1 3_676 . 90.44(6) ?
N11 Mn1 N1 . . 86.77(7) ?
N11 Mn1 N1 3_676 . 93.23(7) ?
N1 Mn1 N1 3_676 . 180.00(9) ?
C1 N1 C4 . . 115.56(19) ?
C1 N1 Mn1 . . 121.24(15) ?
C4 N1 Mn1 . . 123.19(14) ?
C1 N2 C2 . . 116.70(19) ?
N2 C1 N1 . . 126.4(2) ?
N2 C1 H1 . . 116.8 ?
N1 C1 H1 . . 116.8 ?
N2 C2 C3 . . 121.7(2) ?
N2 C2 H2 . . 119.2 ?
C3 C2 H2 . . 119.2 ?
C4 C3 C2 . . 117.2(2) ?
C4 C3 H3 . . 121.4 ?
C2 C3 H3 . . 121.4 ?
N1 C4 C3 . . 122.4(2) ?
N1 C4 H4 . . 118.8 ?
C3 C4 H4 . . 118.8 ?
C11 N11 Mn1 . . 177.7(2) ?
N11 C11 Se11 . . 179.4(2) ?
Mn1 O1 H1O1 . . 127.1 ?
Mn1 O1 H2O1 . . 128.3 ?
H1O1 O1 H2O1 . . 104.5 ?

loop_
_geom_bond_atom_site_label_1
_geom_bond_atom_site_label_2
_geom_bond_site_symmetry_2
_geom_bond_distance
_geom_bond_publ_flag
Mn1 O1 . 2.1582(14) y
Mn1 O1 3_676 2.1582(14) ?
Mn1 N11 . 2.1840(19) y
Mn1 N11 3_676 2.1840(19) ?
Mn1 N1 3_676 2.3328(18) ?
Mn1 N1 . 2.3328(18) y
N1 C1 . 1.340(3) ?
N1 C4 . 1.347(3) ?
N2 C1 . 1.329(3) ?
N2 C2 . 1.337(3) ?
C1 H1 . 0.9500 ?
C2 C3 . 1.383(3) ?
C2 H2 . 0.9500 ?
C3 C4 . 1.372(3) ?
C3 H3 . 0.9500 ?
C4 H4 . 0.9500 ?
N11 C11 . 1.153(3) ?
C11 Se11 . 1.798(2) ?
O1 H1O1 . 0.8400 ?
O1 H2O1 . 0.8400 ?

loop_
_geom_hbond_atom_site_label_D
_geom_hbond_atom_site_label_H
_geom_hbond_atom_site_label_A
_geom_hbond_site_symmetry_A
_geom_hbond_distance_DH
_geom_hbond_distance_HA
_geom_hbond_distance_DA
_geom_hbond_angle_DHA
O1 H2O1 N2 2 0.84 1.93 2.748(2) 163.8
